data_7224323
loop_
_publ_author_name
'Suhonen, Aku'
'Kortelainen, Minna'
'Nauha, Elisa'
'Yliniemel\"a-Sipari, Sanna'
'Pihko, Petri M.'
'Nissinen, Maija'

_publ_section_title
;
 Conformational properties and folding analysis of a series of seven
 oligoamide foldamers
;
_journal_issue 11
_journal_name_full CrystEngComm
_journal_page_first 2005
_journal_paper_doi 10.1039/C5CE02458G
_journal_volume 18
_journal_year 2016
_chemical_formula_moiety 'C33 H25 N5 O4, C2 H3 N'
_chemical_formula_sum 'C35 H28 N6 O4'
_chemical_formula_weight 596.63
_space_group_crystal_system monoclinic
_space_group_IT_number 14
_space_group_name_Hall '-P 2ybc'
_space_group_name_H-M_alt 'P 1 21/c 1'
_symmetry_space_group_name_Hall '-P 2ybc'
_symmetry_space_group_name_H-M 'P 1 21/c 1'
_atom_sites_solution_hydrogens mixed
_audit_creation_method SHELXL-2014/6
_audit_update_record
;
2015-11-12 deposited with the CCDC.
2016-02-12 downloaded from the CCDC.
;
_cell_angle_alpha 90
_cell_angle_beta 94.855(18)
_cell_angle_gamma 90
_cell_formula_units_Z 4
_cell_length_a 13.934(3)
_cell_length_b 19.1670(19)
_cell_length_c 11.1543(14)
_cell_measurement_temperature 123(2)
_cell_volume 2968.3(8)
_computing_structure_refinement 'SHELXL-2014/6 (Sheldrick, 2014)'
_diffrn_ambient_temperature 123(2)
_diffrn_measured_fraction_theta_full 1.000
_diffrn_measured_fraction_theta_max 0.999
_diffrn_measurement_device_type 'SuperNova, Dual, Cu at zero, Atlas'
_diffrn_measurement_method '\w scans'
_diffrn_radiation_type CuK\a
_diffrn_radiation_wavelength 1.54184
_diffrn_reflns_av_R_equivalents 0.0826
_diffrn_reflns_av_unetI/netI 0.1142
_diffrn_reflns_Laue_measured_fraction_full 1.000
_diffrn_reflns_Laue_measured_fraction_max 0.999
_diffrn_reflns_limit_h_max 17
_diffrn_reflns_limit_h_min -16
_diffrn_reflns_limit_k_max 23
_diffrn_reflns_limit_k_min -15
_diffrn_reflns_limit_l_max 13
_diffrn_reflns_limit_l_min -12
_diffrn_reflns_number 13229
_diffrn_reflns_point_group_measured_fraction_full 1.000
_diffrn_reflns_point_group_measured_fraction_max 0.999
_diffrn_reflns_theta_full 67.684
_diffrn_reflns_theta_max 71.997
_diffrn_reflns_theta_min 3.183
_diffrn_source 'SuperNova (Cu) X-ray Source'
_exptl_absorpt_coefficient_mu 0.730
_exptl_absorpt_correction_T_max 0.990
_exptl_absorpt_correction_T_min 0.869
_exptl_absorpt_correction_type analytical
_exptl_absorpt_process_details
;
CrysAlisPro, Agilent Technologies,
Version 1.171.35.21 (release 20-01-2012 CrysAlis171 .NET)
(compiled Jan 23 2012,18:06:46)
Analytical numeric absorption correction using a multifaceted crystal
            model based on expressions derived by R.C. Clark & J.S. Reid.
(Clark, R. C. & Reid, J. S. (1995). Acta Cryst. A51, 887-897)
;
_exptl_crystal_colour colourless
_exptl_crystal_density_diffrn 1.335
_exptl_crystal_description needle
_exptl_crystal_F_000 1248
_exptl_crystal_size_max 0.380
_exptl_crystal_size_mid 0.040
_exptl_crystal_size_min 0.010
_refine_diff_density_max 0.294
_refine_diff_density_min -0.269
_refine_diff_density_rms 0.060
_refine_ls_extinction_method none
_refine_ls_goodness_of_fit_ref 0.952
_refine_ls_hydrogen_treatment mixed
_refine_ls_matrix_type full
_refine_ls_number_parameters 419
_refine_ls_number_reflns 5828
_refine_ls_number_restraints 0
_refine_ls_restrained_S_all 0.952
_refine_ls_R_factor_all 0.1041
_refine_ls_R_factor_gt 0.0591
_refine_ls_shift/su_max 0.000
_refine_ls_shift/su_mean 0.000
_refine_ls_structure_factor_coef Fsqd
_refine_ls_weighting_details 'w=1/[\s^2^(Fo^2^)+(0.0317P)^2^] where P=(Fo^2^+2Fc^2^)/3'
_refine_ls_weighting_scheme calc
_refine_ls_wR_factor_gt 0.1209
_refine_ls_wR_factor_ref 0.1499
_reflns_Friedel_coverage 0.000
_reflns_number_gt 3507
_reflns_number_total 5828
_reflns_threshold_expression 'I > 2\s(I)'
_cod_data_source_file c5ce02458g2.cif
_cod_data_source_block 1-MeCN-at
_cod_depositor_comments 'Adding full bibliography for 7224320--7224336.cif.'
_cod_original_cell_volume 2968.4(8)
_cod_database_code 7224323
_shelx_space_group_comment
;
The symmetry employed for this shelxl refinement is uniquely defined
by the following loop, which should always be used as a source of
symmetry information in preference to the above space-group names.
They are only intended as comments.
;
_shelx_estimated_absorpt_t_min 0.769
_shelx_estimated_absorpt_t_max 0.993
_shelxl_version_number 2014/6

loop_
_space_group_symop_operation_xyz
'x, y, z'
'-x, y+1/2, -z+1/2'
'-x, -y, -z'
'x, -y-1/2, z-1/2'

loop_
_atom_site_label
_atom_site_type_symbol
_atom_site_fract_x
_atom_site_fract_y
_atom_site_fract_z
_atom_site_U_iso_or_equiv
_atom_site_adp_type
_atom_site_occupancy
_atom_site_site_symmetry_order
_atom_site_calc_flag
_atom_site_refinement_flags_posn
_atom_site_refinement_flags_adp
O2 O 0.79854(16) 0.62686(10) 0.74487(17) 0.0310(5) Uani 1 1 d . .
O1 O 0.73692(16) 0.62440(10) 0.30070(16) 0.0288(5) Uani 1 1 d . .
N2 N 0.75597(19) 0.63534(12) 0.5422(2) 0.0276(5) Uani 1 1 d . .
O3 O 0.91671(18) 0.38302(10) 0.30980(18) 0.0370(5) Uani 1 1 d . .
N5 N 0.84674(18) 0.51849(12) 0.4997(2) 0.0271(5) Uani 1 1 d . .
N1 N 0.7650(2) 0.73707(12) 0.3537(2) 0.0284(5) Uani 1 1 d . .
O4 O 0.51511(19) 0.42416(11) 0.1927(2) 0.0416(6) Uani 1 1 d . .
N3 N 0.8170(2) 0.47649(13) 0.2718(2) 0.0302(6) Uani 1 1 d . .
C7 C 0.7799(2) 0.68033(14) 0.2872(2) 0.0271(6) Uani 1 1 d . .
C6 C 0.8525(2) 0.68629(14) 0.1961(2) 0.0259(6) Uani 1 1 d . .
C12 C 0.6259(2) 0.70208(14) 0.6189(2) 0.0289(6) Uani 1 1 d . .
H12 H 0.6212 0.6683 0.6804 0.035 Uiso 1 1 calc R U
C13 C 0.6938(2) 0.69374(14) 0.5356(2) 0.0268(6) Uani 1 1 d . .
C1 C 0.9281(2) 0.73411(15) 0.2073(3) 0.0307(7) Uani 1 1 d . .
H1A H 0.9341 0.7656 0.2733 0.037 Uiso 1 1 calc R U
C5 C 0.8447(2) 0.63970(14) 0.0999(2) 0.0280(6) Uani 1 1 d . .
H5 H 0.7941 0.6064 0.0931 0.034 Uiso 1 1 calc R U
C9 C 0.6375(2) 0.80051(14) 0.4398(2) 0.0292(6) Uani 1 1 d . .
H9 H 0.6417 0.8345 0.3784 0.035 Uiso 1 1 calc R U
C14 C 0.8003(2) 0.60511(14) 0.6412(2) 0.0274(6) Uani 1 1 d . .
C15 C 0.8529(2) 0.53941(14) 0.6146(2) 0.0255(6) Uani 1 1 d . .
C20 C 0.8768(2) 0.43496(15) 0.3429(3) 0.0292(6) Uani 1 1 d . .
C16 C 0.9026(2) 0.50114(15) 0.7064(2) 0.0305(7) Uani 1 1 d . .
H16 H 0.9064 0.5174 0.7871 0.037 Uiso 1 1 calc R U
N4 N 0.6272(2) 0.51031(13) 0.1916(2) 0.0306(6) Uani 1 1 d . .
C8 C 0.6977(2) 0.74219(14) 0.4431(2) 0.0266(6) Uani 1 1 d . .
C4 C 0.9110(2) 0.64205(15) 0.0143(2) 0.0307(7) Uani 1 1 d . .
H4A H 0.9053 0.6108 -0.0520 0.037 Uiso 1 1 calc R U
C21 C 0.7825(2) 0.46104(14) 0.1508(2) 0.0289(6) Uani 1 1 d . .
C26 C 0.6875(2) 0.47734(14) 0.1121(3) 0.0302(7) Uani 1 1 d . .
C11 C 0.5645(2) 0.76001(15) 0.6128(3) 0.0335(7) Uani 1 1 d . .
H11 H 0.5178 0.7651 0.6695 0.040 Uiso 1 1 calc R U
C18 C 0.9390(2) 0.41688(15) 0.5586(3) 0.0318(7) Uani 1 1 d . .
H18 H 0.9676 0.3742 0.5366 0.038 Uiso 1 1 calc R U
C27 C 0.5439(2) 0.48199(15) 0.2240(3) 0.0313(7) Uani 1 1 d . .
C10 C 0.5717(2) 0.80953(15) 0.5247(2) 0.0331(7) Uani 1 1 d . .
H10 H 0.5317 0.8497 0.5222 0.040 Uiso 1 1 calc R U
C28 C 0.4887(2) 0.52725(15) 0.3047(2) 0.0292(6) Uani 1 1 d . .
C2 C 0.9948(2) 0.73551(15) 0.1215(3) 0.0332(7) Uani 1 1 d . .
H2A H 1.0466 0.7678 0.1290 0.040 Uiso 1 1 calc R U
C22 C 0.8425(2) 0.43148(16) 0.0722(3) 0.0335(7) Uani 1 1 d . .
H22 H 0.9080 0.4221 0.0978 0.040 Uiso 1 1 calc R U
C3 C 0.9859(2) 0.69003(15) 0.0252(3) 0.0323(7) Uani 1 1 d . .
H3A H 1.0311 0.6916 -0.0338 0.039 Uiso 1 1 calc R U
C19 C 0.8892(2) 0.45857(14) 0.4728(2) 0.0276(6) Uani 1 1 d . .
C23 C 0.8062(3) 0.41567(16) -0.0449(3) 0.0369(8) Uani 1 1 d . .
H23 H 0.8467 0.3939 -0.0982 0.044 Uiso 1 1 calc R U
C17 C 0.9462(2) 0.43917(15) 0.6779(3) 0.0321(7) Uani 1 1 d . .
H17 H 0.9806 0.4122 0.7388 0.039 Uiso 1 1 calc R U
C24 C 0.7121(3) 0.43128(18) -0.0840(3) 0.0431(8) Uani 1 1 d . .
H24 H 0.6880 0.4209 -0.1643 0.052 Uiso 1 1 calc R U
C25 C 0.6530(3) 0.46220(17) -0.0058(3) 0.0399(8) Uani 1 1 d . .
H25 H 0.5883 0.4732 -0.0327 0.048 Uiso 1 1 calc R U
C31 C 0.3871(3) 0.60572(19) 0.4613(3) 0.0413(8) Uani 1 1 d . .
H31 H 0.3524 0.6324 0.5149 0.050 Uiso 1 1 calc R U
C30 C 0.4522(2) 0.63839(16) 0.3924(3) 0.0367(7) Uani 1 1 d . .
H30 H 0.4617 0.6874 0.3983 0.044 Uiso 1 1 calc R U
C29 C 0.5033(2) 0.59906(16) 0.3147(3) 0.0325(7) Uani 1 1 d . .
H29 H 0.5485 0.6212 0.2681 0.039 Uiso 1 1 calc R U
C33 C 0.4228(2) 0.49594(17) 0.3734(3) 0.0351(7) Uani 1 1 d . .
H33 H 0.4117 0.4471 0.3665 0.042 Uiso 1 1 calc R U
C32 C 0.3727(2) 0.53490(18) 0.4522(3) 0.0396(8) Uani 1 1 d . .
H32 H 0.3284 0.5127 0.4999 0.047 Uiso 1 1 calc R U
N100 N 0.7978(4) 0.2665(2) 0.5535(5) 0.0884(15) Uani 1 1 d . .
C101 C 0.7601(4) 0.2444(2) 0.6324(5) 0.0665(13) Uani 1 1 d . .
C100 C 0.7122(4) 0.2163(2) 0.7331(5) 0.0721(13) Uani 1 1 d . .
H10A H 0.7584 0.1890 0.7851 0.108 Uiso 1 1 calc R U
H10B H 0.6588 0.1862 0.7026 0.108 Uiso 1 1 calc R U
H10C H 0.6873 0.2547 0.7794 0.108 Uiso 1 1 calc R U
H1 H 0.787(4) 0.777(3) 0.330(5) 0.087 Uiso 1 1 d . U
H3 H 0.787(4) 0.516(2) 0.306(5) 0.087 Uiso 1 1 d . U
H4 H 0.647(4) 0.553(2) 0.230(5) 0.087 Uiso 1 1 d . U
H2 H 0.760(3) 0.611(2) 0.472(5) 0.087 Uiso 1 1 d . U

loop_
_atom_site_aniso_label
_atom_site_aniso_U_11
_atom_site_aniso_U_22
_atom_site_aniso_U_33
_atom_site_aniso_U_23
_atom_site_aniso_U_13
_atom_site_aniso_U_12
O2 0.0447(13) 0.0279(10) 0.0199(9) -0.0006(8) -0.0008(8) 0.0033(9)
O1 0.0410(13) 0.0240(9) 0.0207(9) 0.0005(8) -0.0008(8) -0.0037(9)
N2 0.0423(16) 0.0222(11) 0.0174(10) -0.0004(9) -0.0027(9) 0.0052(11)
O3 0.0566(16) 0.0281(10) 0.0258(9) -0.0031(9) 0.0005(9) 0.0109(11)
N5 0.0328(15) 0.0246(11) 0.0238(11) 0.0023(9) 0.0018(9) -0.0022(11)
N1 0.0400(16) 0.0234(11) 0.0215(11) 0.0012(9) 0.0008(9) 0.0021(11)
O4 0.0553(16) 0.0293(11) 0.0402(12) -0.0095(10) 0.0044(10) -0.0078(11)
N3 0.0374(16) 0.0307(12) 0.0216(11) -0.0043(10) -0.0033(10) 0.0061(11)
C7 0.0344(17) 0.0258(14) 0.0200(12) 0.0005(11) -0.0047(10) 0.0027(13)
C6 0.0332(17) 0.0233(13) 0.0205(12) 0.0018(10) -0.0010(10) 0.0073(12)
C12 0.0433(19) 0.0248(13) 0.0187(12) 0.0006(11) 0.0024(11) -0.0017(13)
C13 0.0359(18) 0.0240(13) 0.0195(11) -0.0046(11) -0.0035(10) 0.0013(13)
C1 0.0404(19) 0.0243(13) 0.0267(13) -0.0041(11) -0.0007(12) -0.0001(13)
C5 0.0371(18) 0.0241(13) 0.0220(12) 0.0032(11) -0.0028(11) -0.0015(13)
C9 0.0415(19) 0.0243(13) 0.0212(12) -0.0008(11) -0.0008(11) 0.0038(13)
C14 0.0371(18) 0.0237(13) 0.0211(12) 0.0006(11) 0.0009(11) -0.0043(13)
C15 0.0314(16) 0.0227(13) 0.0222(12) -0.0016(11) 0.0006(10) 0.0007(12)
C20 0.0348(18) 0.0259(14) 0.0264(13) 0.0019(11) -0.0007(11) -0.0015(13)
C16 0.0420(19) 0.0280(14) 0.0211(12) 0.0021(11) 0.0000(11) 0.0003(14)
N4 0.0355(16) 0.0278(12) 0.0282(11) -0.0078(10) 0.0011(10) 0.0026(11)
C8 0.0371(18) 0.0240(13) 0.0185(12) -0.0028(11) 0.0007(10) -0.0025(13)
C4 0.0419(19) 0.0301(14) 0.0195(12) -0.0024(11) -0.0017(11) 0.0030(14)
C21 0.0402(18) 0.0259(13) 0.0202(12) 0.0001(11) 0.0007(11) 0.0029(13)
C26 0.0417(19) 0.0230(13) 0.0258(13) -0.0013(11) 0.0020(12) -0.0009(13)
C11 0.0435(19) 0.0330(15) 0.0244(13) -0.0056(12) 0.0048(12) 0.0038(14)
C18 0.0361(18) 0.0274(14) 0.0317(14) 0.0006(12) 0.0012(12) 0.0037(13)
C27 0.0357(18) 0.0325(15) 0.0248(13) 0.0006(12) -0.0034(11) 0.0016(14)
C10 0.046(2) 0.0280(14) 0.0248(13) -0.0039(12) -0.0011(12) 0.0105(14)
C28 0.0322(17) 0.0315(15) 0.0228(12) -0.0011(11) -0.0036(11) 0.0002(13)
C2 0.0404(19) 0.0256(14) 0.0337(15) 0.0011(13) 0.0044(13) -0.0014(14)
C22 0.0379(19) 0.0358(16) 0.0268(14) -0.0014(12) 0.0031(12) 0.0064(14)
C3 0.0382(19) 0.0301(15) 0.0289(13) 0.0039(12) 0.0057(12) 0.0098(14)
C19 0.0336(17) 0.0246(13) 0.0241(13) -0.0011(11) -0.0004(11) -0.0017(13)
C23 0.050(2) 0.0369(16) 0.0236(13) -0.0008(13) 0.0048(13) 0.0130(16)
C17 0.043(2) 0.0287(14) 0.0236(13) 0.0010(12) -0.0007(11) 0.0016(14)
C24 0.056(2) 0.0505(19) 0.0221(13) -0.0074(14) -0.0043(13) 0.0105(17)
C25 0.047(2) 0.0445(17) 0.0274(14) -0.0060(14) -0.0041(13) 0.0085(16)
C31 0.038(2) 0.054(2) 0.0312(15) -0.0073(15) 0.0010(13) 0.0103(17)
C30 0.043(2) 0.0342(16) 0.0325(15) -0.0029(13) 0.0004(13) 0.0068(15)
C29 0.0364(19) 0.0324(15) 0.0280(14) 0.0017(12) -0.0006(12) 0.0021(14)
C33 0.0369(19) 0.0354(16) 0.0323(15) -0.0002(13) -0.0020(12) -0.0068(15)
C32 0.0337(19) 0.052(2) 0.0332(16) -0.0011(14) 0.0026(13) -0.0007(16)
N100 0.103(4) 0.065(2) 0.103(4) 0.008(3) 0.043(3) 0.024(3)
C101 0.067(3) 0.051(2) 0.084(3) 0.002(2) 0.017(3) 0.020(2)
C100 0.073(3) 0.066(3) 0.078(3) 0.018(3) 0.009(3) 0.020(3)

loop_
_atom_type_symbol
_atom_type_description
_atom_type_scat_dispersion_real
_atom_type_scat_dispersion_imag
_atom_type_scat_source
C C 0.0181 0.0091 'International Tables Vol C Tables 4.2.6.8 and 6.1.1.4'
H H 0.0000 0.0000 'International Tables Vol C Tables 4.2.6.8 and 6.1.1.4'
N N 0.0311 0.0180 'International Tables Vol C Tables 4.2.6.8 and 6.1.1.4'
O O 0.0492 0.0322 'International Tables Vol C Tables 4.2.6.8 and 6.1.1.4'

loop_
_geom_angle_atom_site_label_1
_geom_angle_atom_site_label_2
_geom_angle_atom_site_label_3
_geom_angle
C14 N2 C13 128.3(2)
C14 N2 H2 115(3)
C13 N2 H2 116(3)
C19 N5 C15 118.5(2)
C7 N1 C8 125.6(3)
C7 N1 H1 118(3)
C8 N1 H1 115(3)
C20 N3 C21 124.9(2)
C20 N3 H3 120(3)
C21 N3 H3 115(3)
O1 C7 N1 122.2(3)
O1 C7 C6 120.5(3)
N1 C7 C6 117.2(3)
C5 C6 C1 120.0(3)
C5 C6 C7 117.4(3)
C1 C6 C7 122.6(2)
C13 C12 C11 120.4(3)
C13 C12 H12 119.8
C11 C12 H12 119.8
C12 C13 C8 119.4(3)
C12 C13 N2 120.3(3)
C8 C13 N2 120.3(3)
C2 C1 C6 119.7(3)
C2 C1 H1A 120.2
C6 C1 H1A 120.2
C4 C5 C6 119.8(3)
C4 C5 H5 120.1
C6 C5 H5 120.1
C10 C9 C8 120.9(3)
C10 C9 H9 119.6
C8 C9 H9 119.6
O2 C14 N2 125.4(3)
O2 C14 C15 121.2(3)
N2 C14 C15 113.4(2)
N5 C15 C16 122.2(3)
N5 C15 C14 116.6(2)
C16 C15 C14 121.1(2)
O3 C20 N3 125.3(3)
O3 C20 C19 121.3(3)
N3 C20 C19 113.4(2)
C17 C16 C15 118.9(3)
C17 C16 H16 120.5
C15 C16 H16 120.5
C27 N4 C26 123.5(2)
C27 N4 H4 117(3)
C26 N4 H4 120(3)
C13 C8 C9 119.5(3)
C13 C8 N1 122.7(3)
C9 C8 N1 117.7(2)
C5 C4 C3 120.1(3)
C5 C4 H4A 119.9
C3 C4 H4A 119.9
C22 C21 C26 120.3(3)
C22 C21 N3 120.8(3)
C26 C21 N3 118.9(3)
C25 C26 C21 119.3(3)
C25 C26 N4 120.5(3)
C21 C26 N4 120.2(3)
C10 C11 C12 120.0(3)
C10 C11 H11 120.0
C12 C11 H11 120.0
C19 C18 C17 118.3(3)
C19 C18 H18 120.9
C17 C18 H18 120.9
O4 C27 N4 123.7(3)
O4 C27 C28 121.5(3)
N4 C27 C28 114.8(3)
C11 C10 C9 119.7(3)
C11 C10 H10 120.1
C9 C10 H10 120.1
C33 C28 C29 119.0(3)
C33 C28 C27 118.5(3)
C29 C28 C27 122.5(3)
C3 C2 C1 120.2(3)
C3 C2 H2A 119.9
C1 C2 H2A 119.9
C21 C22 C23 119.5(3)
C21 C22 H22 120.3
C23 C22 H22 120.3
C2 C3 C4 120.2(3)
C2 C3 H3A 119.9
C4 C3 H3A 119.9
N5 C19 C18 123.1(3)
N5 C19 C20 117.0(3)
C18 C19 C20 119.8(3)
C24 C23 C22 120.7(3)
C24 C23 H23 119.7
C22 C23 H23 119.7
C16 C17 C18 119.0(3)
C16 C17 H17 120.5
C18 C17 H17 120.5
C23 C24 C25 119.6(3)
C23 C24 H24 120.2
C25 C24 H24 120.2
C24 C25 C26 120.6(3)
C24 C25 H25 119.7
C26 C25 H25 119.7
C32 C31 C30 120.2(3)
C32 C31 H31 119.9
C30 C31 H31 119.9
C31 C30 C29 119.6(3)
C31 C30 H30 120.2
C29 C30 H30 120.2
C30 C29 C28 120.4(3)
C30 C29 H29 119.8
C28 C29 H29 119.8
C28 C33 C32 120.8(3)
C28 C33 H33 119.6
C32 C33 H33 119.6
C31 C32 C33 120.0(3)
C31 C32 H32 120.0
C33 C32 H32 120.0
N100 C101 C100 179.8(8)
C101 C100 H10A 109.5
C101 C100 H10B 109.5
H10A C100 H10B 109.5
C101 C100 H10C 109.5
H10A C100 H10C 109.5
H10B C100 H10C 109.5

loop_
_geom_bond_atom_site_label_1
_geom_bond_atom_site_label_2
_geom_bond_distance
O2 C14 1.232(3)
O1 C7 1.243(4)
N2 C14 1.349(4)
N2 C13 1.413(4)
N2 H2 0.92(5)
O3 C20 1.213(4)
N5 C19 1.337(4)
N5 C15 1.339(4)
N1 C7 1.343(4)
N1 C8 1.428(4)
N1 H1 0.86(5)
O4 C27 1.220(4)
N3 C20 1.359(4)
N3 C21 1.424(4)
N3 H3 0.96(5)
C7 C6 1.498(4)
C6 C5 1.393(4)
C6 C1 1.394(4)
C12 C13 1.390(4)
C12 C11 1.400(4)
C12 H12 0.9500
C13 C8 1.393(4)
C1 C2 1.390(4)
C1 H1A 0.9500
C5 C4 1.385(4)
C5 H5 0.9500
C9 C10 1.383(4)
C9 C8 1.397(4)
C9 H9 0.9500
C14 C15 1.500(4)
C15 C16 1.395(4)
C20 C19 1.514(4)
C16 C17 1.383(4)
C16 H16 0.9500
N4 C27 1.358(4)
N4 C26 1.421(4)
N4 H4 0.96(5)
C4 C3 1.388(5)
C4 H4A 0.9500
C21 C22 1.384(4)
C21 C26 1.392(5)
C26 C25 1.392(4)
C11 C10 1.376(4)
C11 H11 0.9500
C18 C19 1.387(4)
C18 C17 1.393(4)
C18 H18 0.9500
C27 C28 1.507(4)
C10 H10 0.9500
C28 C33 1.381(4)
C28 C29 1.394(4)
C2 C3 1.381(4)
C2 H2A 0.9500
C22 C23 1.393(4)
C22 H22 0.9500
C3 H3A 0.9500
C23 C24 1.380(5)
C23 H23 0.9500
C17 H17 0.9500
C24 C25 1.383(5)
C24 H24 0.9500
C25 H25 0.9500
C31 C32 1.375(5)
C31 C30 1.386(5)
C31 H31 0.9500
C30 C29 1.390(4)
C30 H30 0.9500
C29 H29 0.9500
C33 C32 1.386(4)
C33 H33 0.9500
C32 H32 0.9500
N100 C101 1.144(6)
C101 C100 1.458(6)
C100 H10A 0.9800
C100 H10B 0.9800
C100 H10C 0.9800

loop_
_geom_hbond_atom_site_label_D
_geom_hbond_atom_site_label_H
_geom_hbond_atom_site_label_A
_geom_hbond_distance_DH
_geom_hbond_distance_HA
_geom_hbond_distance_DA
_geom_hbond_angle_DHA
_geom_hbond_site_symmetry_A
N1 H1 O2 0.86(5) 2.10(5) 2.931(3) 163(5) 4_575
N3 H3 O1 0.96(5) 2.19(5) 3.073(3) 152(4) .
N4 H4 O1 0.96(5) 1.97(5) 2.878(3) 158(4) .
N2 H2 O1 0.92(5) 1.93(5) 2.693(3) 139(4) .
N2 H2 N5 0.92(5) 2.15(5) 2.635(3) 112(4) .

loop_
_geom_torsion_atom_site_label_1
_geom_torsion_atom_site_label_2
_geom_torsion_atom_site_label_3
_geom_torsion_atom_site_label_4
_geom_torsion
C8 N1 C7 O1 -2.4(4)
C8 N1 C7 C6 178.7(3)
O1 C7 C6 C5 23.7(4)
N1 C7 C6 C5 -157.4(3)
O1 C7 C6 C1 -153.7(3)
N1 C7 C6 C1 25.2(4)
C11 C12 C13 C8 -2.5(4)
C11 C12 C13 N2 179.8(3)
C14 N2 C13 C12 -40.0(5)
C14 N2 C13 C8 142.3(3)
C5 C6 C1 C2 0.7(4)
C7 C6 C1 C2 178.0(3)
C1 C6 C5 C4 -1.4(4)
C7 C6 C5 C4 -178.8(3)
C13 N2 C14 O2 -5.0(5)
C13 N2 C14 C15 174.0(3)
C19 N5 C15 C16 0.5(4)
C19 N5 C15 C14 -177.2(3)
O2 C14 C15 N5 177.0(3)
N2 C14 C15 N5 -2.1(4)
O2 C14 C15 C16 -0.7(5)
N2 C14 C15 C16 -179.8(3)
C21 N3 C20 O3 7.9(5)
C21 N3 C20 C19 -170.9(3)
N5 C15 C16 C17 -0.6(5)
C14 C15 C16 C17 177.0(3)
C12 C13 C8 C9 3.9(4)
N2 C13 C8 C9 -178.3(3)
C12 C13 C8 N1 -179.7(3)
N2 C13 C8 N1 -1.9(4)
C10 C9 C8 C13 -2.3(4)
C10 C9 C8 N1 -178.9(3)
C7 N1 C8 C13 51.3(4)
C7 N1 C8 C9 -132.2(3)
C6 C5 C4 C3 0.9(4)
C20 N3 C21 C22 -40.3(5)
C20 N3 C21 C26 140.8(3)
C22 C21 C26 C25 1.4(4)
N3 C21 C26 C25 -179.7(3)
C22 C21 C26 N4 -177.4(3)
N3 C21 C26 N4 1.5(4)
C27 N4 C26 C25 61.1(4)
C27 N4 C26 C21 -120.1(3)
C13 C12 C11 C10 -0.7(5)
C26 N4 C27 O4 3.7(5)
C26 N4 C27 C28 -177.3(3)
C12 C11 C10 C9 2.3(5)
C8 C9 C10 C11 -0.9(5)
O4 C27 C28 C33 20.2(4)
N4 C27 C28 C33 -158.9(3)
O4 C27 C28 C29 -161.3(3)
N4 C27 C28 C29 19.6(4)
C6 C1 C2 C3 0.3(5)
C26 C21 C22 C23 -2.5(5)
N3 C21 C22 C23 178.7(3)
C1 C2 C3 C4 -0.8(5)
C5 C4 C3 C2 0.2(4)
C15 N5 C19 C18 0.2(4)
C15 N5 C19 C20 177.3(3)
C17 C18 C19 N5 -0.9(5)
C17 C18 C19 C20 -177.9(3)
O3 C20 C19 N5 176.4(3)
N3 C20 C19 N5 -4.7(4)
O3 C20 C19 C18 -6.4(5)
N3 C20 C19 C18 172.5(3)
C21 C22 C23 C24 2.1(5)
C15 C16 C17 C18 -0.1(5)
C19 C18 C17 C16 0.8(5)
C22 C23 C24 C25 -0.8(5)
C23 C24 C25 C26 -0.3(5)
C21 C26 C25 C24 0.0(5)
N4 C26 C25 C24 178.8(3)
C32 C31 C30 C29 -0.4(5)
C31 C30 C29 C28 0.7(5)
C33 C28 C29 C30 -0.1(5)
C27 C28 C29 C30 -178.5(3)
C29 C28 C33 C32 -0.8(5)
C27 C28 C33 C32 177.7(3)
C30 C31 C32 C33 -0.4(5)
C28 C33 C32 C31 1.1(5)
